data_7236883
loop_
_publ_author_name
'Pasha, Sheik Saleem'
'Yadav, Hare Ram'
'Choudhury, Angshuman Roy'
'Laskar, Inamur Rahaman'

_publ_section_title
;
 Synthesis of an aggregation-induced emission (AIE) active salicylaldehyde
 based Schiff base: study of mechanoluminescence and sensitive Zn(ii)
 sensing
;
_journal_issue 37
_journal_name_full 'Journal of Materials Chemistry C'
_journal_page_first 9651
_journal_paper_doi 10.1039/C7TC03046K
_journal_volume 5
_journal_year 2017
_chemical_formula_moiety '0.5(C56 H52 N4 O2 Zn)'
_chemical_formula_sum 'C28 H26 Br0 N2 O Zn0.25'
_chemical_formula_weight 422.85
_space_group_crystal_system triclinic
_space_group_IT_number 2
_space_group_name_Hall '-P 1'
_space_group_name_H-M_alt 'P -1'
_atom_sites_solution_hydrogens geom
_atom_sites_solution_primary direct
_audit_creation_date 2015-05-07
_audit_creation_method
;
Olex2 1.2
(compiled 2014.07.22 svn.r2960 for OlexSys, GUI svn.r4862)
;
_audit_update_record
;
2017-06-12 deposited with the CCDC.
2017-08-24 downloaded from the CCDC.
;
_cell_angle_alpha 95.814(3)
_cell_angle_beta 109.924(7)
_cell_angle_gamma 112.425(9)
_cell_formula_units_Z 4
_cell_length_a 13.339(4)
_cell_length_b 13.342(4)
_cell_length_c 15.359(5)
_cell_measurement_reflns_used 3179
_cell_measurement_temperature 293
_cell_measurement_theta_max 27.4
_cell_measurement_theta_min 3.1
_cell_volume 2289.8(12)
_computing_cell_refinement
;
CrystalClear-SM Expert 2.0 r15 (Rigaku, 2011)
;
_computing_data_collection
;
CrystalClear-SM Expert 2.0 r15 (Rigaku, 2011)
;
_computing_data_reduction
;
CrystalClear-SM Expert 2.0 r15 (Rigaku, 2011)
;
_computing_molecular_graphics 'Olex2 (Dolomanov et al., 2009)'
_computing_publication_material 'Olex2 (Dolomanov et al., 2009)'
_computing_structure_refinement 'ShelXL (Sheldrick, 2008)'
_computing_structure_solution 'ShelXT (Sheldrick, 2008)'
_diffrn_ambient_temperature 293
_diffrn_detector CCD
_diffrn_detector_area_resol_mean 13.6612
_diffrn_measured_fraction_theta_full 0.998
_diffrn_measured_fraction_theta_max 0.995
_diffrn_measurement_details
;
scan:
	Number of images: 629
	           Slice: -69.0000 - 119.7000
	     Image width: 0.3000
	        Exp time: 15.0000
	   Rotation axis: Omega
	           Omega: 0.0000
	             Chi: 54.0000
	             Phi: 240.0000
	             XTD: 49.8600
	          2theta: 29.8900
scan:
	Number of images: 629
	           Slice: -69.0000 - 119.7000
	     Image width: 0.3000
	        Exp time: 15.0000
	   Rotation axis: Omega
	           Omega: 0.0000
	             Chi: 54.0000
	             Phi: 120.0000
	             XTD: 49.8600
	          2theta: 29.8900
scan:
	Number of images: 629
	           Slice: -69.0000 - 119.7000
	     Image width: 0.3000
	        Exp time: 15.0000
	   Rotation axis: Omega
	           Omega: 0.0000
	             Chi: 54.0000
	             Phi: 0.0000
	             XTD: 49.8600
	          2theta: 29.8900
;
_diffrn_measurement_device
;
XtaLABmini: Fixed Chi 2 circle
;
_diffrn_measurement_device_type
;
Rigaku Mercury375R (2x2 bin mode)
;
_diffrn_measurement_method 'profile data from \w-scans'
_diffrn_measurement_specimen_support Fiber
_diffrn_orient_matrix_type d*Trek
_diffrn_orient_matrix_UB_11 -0.081145
_diffrn_orient_matrix_UB_12 -0.036610
_diffrn_orient_matrix_UB_13 -0.001266
_diffrn_orient_matrix_UB_21 -0.004416
_diffrn_orient_matrix_UB_22 -0.080346
_diffrn_orient_matrix_UB_23 -0.024510
_diffrn_orient_matrix_UB_31 -0.016681
_diffrn_orient_matrix_UB_32 -0.037157
_diffrn_orient_matrix_UB_33 0.059184
_diffrn_radiation_monochromator 'Graphite Monochromator'
_diffrn_radiation_type MoK\a
_diffrn_radiation_wavelength 0.71075
_diffrn_reflns_av_R_equivalents 0.0908
_diffrn_reflns_av_unetI/netI 0.1280
_diffrn_reflns_Laue_measured_fraction_full 0.998
_diffrn_reflns_Laue_measured_fraction_max 0.995
_diffrn_reflns_limit_h_max 17
_diffrn_reflns_limit_h_min -17
_diffrn_reflns_limit_k_max 17
_diffrn_reflns_limit_k_min -17
_diffrn_reflns_limit_l_max 19
_diffrn_reflns_limit_l_min -19
_diffrn_reflns_number 25027
_diffrn_reflns_point_group_measured_fraction_full 0.998
_diffrn_reflns_point_group_measured_fraction_max 0.995
_diffrn_reflns_theta_full 25.242
_diffrn_reflns_theta_max 27.488
_diffrn_reflns_theta_min 3.083
_diffrn_source 'Sealed Tube'
_diffrn_source_current 12.0
_diffrn_source_power 0.6
_diffrn_source_voltage 50.0
_exptl_absorpt_coefficient_mu 0.328
_exptl_absorpt_correction_T_max 1.000
_exptl_absorpt_correction_T_min 0.913
_exptl_absorpt_correction_type multi-scan
_exptl_absorpt_process_details 'Blessing 1995'
_exptl_crystal_colour 'metallic yellowish yellow'
_exptl_crystal_colour_lustre metallic
_exptl_crystal_colour_modifier yellowish
_exptl_crystal_colour_primary yellow
_exptl_crystal_density_diffrn 1.227
_exptl_crystal_description Prism
_exptl_crystal_F_000 894
_exptl_crystal_size_max 0.1
_exptl_crystal_size_mid 0.1
_exptl_crystal_size_min 0.1
_refine_diff_density_max 0.464
_refine_diff_density_min -0.379
_refine_diff_density_rms 0.067
_refine_ls_extinction_method none
_refine_ls_goodness_of_fit_ref 1.054
_refine_ls_hydrogen_treatment constr
_refine_ls_matrix_type full
_refine_ls_number_parameters 568
_refine_ls_number_reflns 10469
_refine_ls_number_restraints 0
_refine_ls_restrained_S_all 1.054
_refine_ls_R_factor_all 0.1796
_refine_ls_R_factor_gt 0.0853
_refine_ls_shift/su_max 0.000
_refine_ls_shift/su_mean 0.000
_refine_ls_structure_factor_coef Fsqd
_refine_ls_weighting_details 'w=1/[\s^2^(Fo^2^)+(0.0492P)^2^+1.6729P] where P=(Fo^2^+2Fc^2^)/3'
_refine_ls_weighting_scheme calc
_refine_ls_wR_factor_gt 0.1444
_refine_ls_wR_factor_ref 0.1919
_reflns_Friedel_coverage 0.000
_reflns_number_gt 4957
_reflns_number_total 10469
_reflns_threshold_expression 'I > 2\s(I)'
_cod_data_source_file c7tc03046k2.cif
_cod_data_source_block ligand-try
_cod_depositor_comments
;
The following automatic conversions were performed:

data item '_exptl_absorpt_correction_type' value 'Multi-scan' was
changed to 'multi-scan' in accordance with the
/home/saulius/struct/COD-crude-data/automatic-downloads/DataCite-retrospective/RSC/depositions/lib/dictionaries/cif_core.dic
dictionary named 'cif_core.dic' version 2.4.2 last updated on
2011-04-26.

Automatic conversion script
Id: cif_fix_values 6909 2019-04-08 15:41:33Z antanas 
;
_cod_database_code 7236883
_shelxl_version_number 2014/6
_shelx_space_group_comment
;
The symmetry employed for this shelxl refinement is uniquely defined
by the following loop, which should always be used as a source of
symmetry information in preference to the above space-group names.
They are only intended as comments.
;
_olex2_refinement_description
;
1. Fixed Uiso
 At 1.2 times of:
  All C(H) groups, All C(H,H) groups, All N(H,H) groups
2.a Secondary CH2 refined with riding coordinates:
 N006(H00A,H00B), N007(H00C,H00D), C00A(H00E,H00F), C00J(H00G,H00I), C00N(H00J,
 H00K), C00P(H00M,H00N)
2.b Aromatic/amide H refined with riding coordinates:
 C008(H008), C00H(H00H), C00L(H00L), C00Q(H00Q), C00S(H00S), C00T(H00T),
 C00U(H00U), C00V(H00V), C00W(H00W), C00X(H00X), C00Y(H00Y), C00Z(H00Z),
 C010(H010), C011(H011), C012(H012), C013(H013), C014(H014), C015(H015),
 C016(H016), C017(H017), C018(H018), C019(H019), C01A(H01A), C01B(H01B),
 C01C(H01C), C01D(H01D), C01E(H01E), C01F(H01F), C01G(H01G), C01H(H01H),
 C01I(H01I), C01J(H01J), C01K(H01K), C01L(H01L), C01M(H01M), C01N(H01N),
 C01O(H01O), C01P(H01P), C01Q(H01Q), C01R(H01R)
;
_olex2_submission_special_instructions 'No special instructions were received'

loop_
_space_group_symop_operation_xyz
'x, y, z'
'-x, -y, -z'

loop_
_atom_site_label
_atom_site_type_symbol
_atom_site_fract_x
_atom_site_fract_y
_atom_site_fract_z
_atom_site_U_iso_or_equiv
_atom_site_adp_type
_atom_site_occupancy
_atom_site_site_symmetry_order
_atom_site_calc_flag
_atom_site_refinement_flags_posn
Zn01 Zn 0.55582(5) 0.50388(5) 0.82630(4) 0.0481(2) Uani 1 1 d .
O002 O 0.7026(3) 0.6216(3) 0.9203(2) 0.0534(9) Uani 1 1 d .
O003 O 0.4421(3) 0.5607(3) 0.7725(2) 0.0485(8) Uani 1 1 d .
N004 N 0.4615(3) 0.3977(3) 0.8827(3) 0.0409(9) Uani 1 1 d .
N005 N 0.6190(3) 0.4582(3) 0.7373(3) 0.0428(9) Uani 1 1 d .
N006 N 0.5229(3) 0.1489(3) 0.8935(3) 0.0450(10) Uani 1 1 d .
H00A H 0.4737 0.1042 0.9153 0.054 Uiso 1 1 calc R
H00B H 0.5904 0.1939 0.9442 0.054 Uiso 1 1 calc R
N007 N 0.3738(3) 0.3956(3) 0.5827(3) 0.0462(10) Uani 1 1 d .
H00C H 0.4182 0.4347 0.5547 0.055 Uiso 1 1 calc R
H00D H 0.3848 0.4439 0.6334 0.055 Uiso 1 1 calc R
C008 C 0.3719(4) 0.4065(4) 0.8909(3) 0.0432(11) Uani 1 1 d .
H008 H 0.3343 0.3580 0.9215 0.052 Uiso 1 1 calc R
C009 C 0.8047(4) 0.6560(4) 0.9130(4) 0.0486(12) Uani 1 1 d .
C00A C 0.4974(4) 0.3173(4) 0.9252(3) 0.0449(12) Uani 1 1 d .
H00E H 0.4555 0.2904 0.9650 0.054 Uiso 1 1 calc R
H00F H 0.5821 0.3547 0.9659 0.054 Uiso 1 1 calc R
C00B C 0.3229(4) 0.4818(4) 0.8588(3) 0.0435(11) Uani 1 1 d .
C00C C 0.2472(4) 0.3473(4) 0.5142(3) 0.0444(11) Uani 1 1 d .
C00D C 0.3597(4) 0.5551(4) 0.8039(3) 0.0441(11) Uani 1 1 d .
C00E C 0.8217(4) 0.6086(4) 0.8360(4) 0.0482(12) Uani 1 1 d .
C00F C 0.5959(4) 0.0081(4) 0.8938(4) 0.0438(12) Uani 1 1 d .
C00G C 0.1705(4) 0.2780(4) 0.5622(3) 0.0473(12) Uani 1 1 d .
C00H C 0.7295(4) 0.5156(4) 0.7555(4) 0.0490(12) Uani 1 1 d .
H00H H 0.7534 0.4936 0.7098 0.059 Uiso 1 1 calc R
C00I C 0.2320(4) 0.2785(4) 0.4207(3) 0.0473(12) Uani 1 1 d .
C00J C 0.4708(4) 0.2179(4) 0.8486(3) 0.0467(12) Uani 1 1 d .
H00G H 0.3854 0.1737 0.8137 0.056 Uiso 1 1 calc R
H00I H 0.5035 0.2448 0.8033 0.056 Uiso 1 1 calc R
C00K C 0.5494(4) 0.0781(4) 0.8333(3) 0.0465(12) Uani 1 1 d .
C00L C 0.2315(4) 0.4809(4) 0.8864(4) 0.0535(13) Uani 1 1 d .
H00L H 0.2058 0.4311 0.9211 0.064 Uiso 1 1 calc R
C00M C 0.2185(4) 0.4448(4) 0.4921(3) 0.0491(12) Uani 1 1 d .
C00N C 0.5504(4) 0.3628(4) 0.6507(3) 0.0504(13) Uani 1 1 d .
H00J H 0.5731 0.3032 0.6637 0.061 Uiso 1 1 calc R
H00K H 0.5716 0.3868 0.5993 0.061 Uiso 1 1 calc R
C00O C 0.6546(4) 0.1537(4) 0.8129(4) 0.0498(13) Uani 1 1 d .
C00P C 0.4179(4) 0.3164(4) 0.6171(3) 0.0474(12) Uani 1 1 d .
H00M H 0.3796 0.2480 0.5657 0.057 Uiso 1 1 calc R
H00N H 0.3966 0.2972 0.6696 0.057 Uiso 1 1 calc R
C00Q C 0.7290(5) 0.2636(4) 0.8667(4) 0.0582(14) Uani 1 1 d .
H00Q H 0.7132 0.2941 0.9147 0.070 Uiso 1 1 calc R
C00R C 0.4352(5) 0.0060(4) 0.7427(4) 0.0522(13) Uani 1 1 d .
C00S C 0.1802(4) 0.5513(4) 0.8634(4) 0.0573(14) Uani 1 1 d .
H00S H 0.1212 0.5506 0.8830 0.069 Uiso 1 1 calc R
C00T C 0.6630(4) 0.0525(4) 0.9919(4) 0.0537(13) Uani 1 1 d .
H00T H 0.6710 0.1210 1.0218 0.064 Uiso 1 1 calc R
C00U C 0.3048(4) 0.6255(4) 0.7802(4) 0.0551(13) Uani 1 1 d .
H00U H 0.3271 0.6741 0.7437 0.066 Uiso 1 1 calc R
C00V C 0.7182(4) -0.0031(5) 1.0461(4) 0.0604(14) Uani 1 1 d .
H00V H 0.7647 0.0292 1.1116 0.072 Uiso 1 1 calc R
C00W C 0.3018(5) 0.5546(4) 0.5256(4) 0.0591(14) Uani 1 1 d .
H00W H 0.3805 0.5724 0.5639 0.071 Uiso 1 1 calc R
C00X C 0.7050(5) -0.1056(5) 1.0038(5) 0.0650(16) Uani 1 1 d .
H00X H 0.7422 -0.1428 1.0405 0.078 Uiso 1 1 calc R
C00Y C 0.1317(4) 0.3285(5) 0.6188(4) 0.0558(14) Uani 1 1 d .
H00Y H 0.1450 0.4027 0.6223 0.067 Uiso 1 1 calc R
C00Z C 0.5831(5) -0.0959(4) 0.8532(4) 0.0604(14) Uani 1 1 d .
H00Z H 0.5373 -0.1283 0.7876 0.072 Uiso 1 1 calc R
C010 C 0.1235(5) 0.1902(4) 0.3572(4) 0.0632(15) Uani 1 1 d .
H010 H 0.0581 0.1700 0.3727 0.076 Uiso 1 1 calc R
C011 C 0.1494(5) 0.1677(5) 0.5608(4) 0.0603(14) Uani 1 1 d .
H011 H 0.1745 0.1314 0.5239 0.072 Uiso 1 1 calc R
C012 C 0.3255(5) 0.3076(5) 0.3920(4) 0.0604(14) Uani 1 1 d .
H012 H 0.3981 0.3684 0.4315 0.073 Uiso 1 1 calc R
C013 C 0.3439(5) -0.0815(4) 0.7500(4) 0.0630(15) Uani 1 1 d .
H013 H 0.3568 -0.1019 0.8075 0.076 Uiso 1 1 calc R
C014 C 0.9066(5) 0.7455(5) 0.9873(4) 0.0645(15) Uani 1 1 d .
H014 H 0.8994 0.7790 1.0395 0.077 Uiso 1 1 calc R
C015 C 0.2175(5) 0.6235(5) 0.8105(4) 0.0626(15) Uani 1 1 d .
H015 H 0.1833 0.6720 0.7949 0.075 Uiso 1 1 calc R
C016 C 0.6363(5) -0.1531(5) 0.9069(5) 0.0685(17) Uani 1 1 d .
H016 H 0.6258 -0.2231 0.8778 0.082 Uiso 1 1 calc R
C017 C 0.1033(5) 0.4231(5) 0.4346(4) 0.0712(17) Uani 1 1 d .
H017 H 0.0451 0.3488 0.4094 0.085 Uiso 1 1 calc R
C018 C 0.0735(5) 0.2696(6) 0.6699(4) 0.0708(17) Uani 1 1 d .
H018 H 0.0474 0.3049 0.7065 0.085 Uiso 1 1 calc R
C019 C 1.0310(5) 0.7357(5) 0.9082(5) 0.0760(18) Uani 1 1 d .
H019 H 1.1060 0.7618 0.9074 0.091 Uiso 1 1 calc R
C01A C 1.0155(5) 0.7836(5) 0.9837(5) 0.0745(18) Uani 1 1 d .
H01A H 1.0807 0.8431 1.0332 0.089 Uiso 1 1 calc R
C01B C 0.3138(6) 0.2497(5) 0.3073(4) 0.0713(17) Uani 1 1 d .
H01B H 0.3784 0.2706 0.2907 0.086 Uiso 1 1 calc R
C01C C 0.9347(5) 0.6494(5) 0.8349(4) 0.0668(16) Uani 1 1 d .
H01C H 0.9443 0.6173 0.7835 0.080 Uiso 1 1 calc R
C01D C 0.4118(5) 0.0342(5) 0.6561(4) 0.0708(17) Uani 1 1 d .
H01D H 0.4712 0.0935 0.6490 0.085 Uiso 1 1 calc R
C01E C 0.2713(6) 0.6403(5) 0.5036(5) 0.0773(18) Uani 1 1 d .
H01E H 0.3297 0.7145 0.5271 0.093 Uiso 1 1 calc R
C01F C 0.8266(5) 0.3295(5) 0.8509(5) 0.0775(18) Uani 1 1 d .
H01F H 0.8753 0.4037 0.8876 0.093 Uiso 1 1 calc R
C01G C 0.1116(6) 0.1323(5) 0.2718(4) 0.0764(18) Uani 1 1 d .
H01G H 0.0383 0.0735 0.2306 0.092 Uiso 1 1 calc R
C01H C 0.1580(7) 0.6173(6) 0.4488(5) 0.0811(19) Uani 1 1 d .
H01H H 0.1382 0.6753 0.4350 0.097 Uiso 1 1 calc R
C01I C 0.2322(6) -0.1402(5) 0.6732(6) 0.091(2) Uani 1 1 d .
H01I H 0.1720 -0.1993 0.6798 0.110 Uiso 1 1 calc R
C01J C 0.0917(5) 0.1103(5) 0.6129(5) 0.0755(18) Uani 1 1 d .
H01J H 0.0788 0.0363 0.6106 0.091 Uiso 1 1 calc R
C01K C 0.3000(7) -0.0254(6) 0.5790(5) 0.092(2) Uani 1 1 d .
H01K H 0.2866 -0.0063 0.5209 0.110 Uiso 1 1 calc R
C01L C 0.2061(7) 0.1601(6) 0.2465(4) 0.0810(19) Uani 1 1 d .
H01L H 0.1978 0.1194 0.1895 0.097 Uiso 1 1 calc R
C01M C 0.0534(5) 0.1608(6) 0.6677(5) 0.0800(19) Uani 1 1 d .
H01M H 0.0147 0.1222 0.7027 0.096 Uiso 1 1 calc R
C01N C 0.0718(6) 0.5074(6) 0.4134(5) 0.085(2) Uani 1 1 d .
H01N H -0.0068 0.4904 0.3756 0.102 Uiso 1 1 calc R
C01O C 0.8511(7) 0.2853(7) 0.7812(6) 0.098(2) Uani 1 1 d .
H01O H 0.9157 0.3298 0.7693 0.118 Uiso 1 1 calc R
C01P C 0.2112(7) -0.1109(6) 0.5882(6) 0.098(3) Uani 1 1 d .
H01P H 0.1367 -0.1493 0.5372 0.118 Uiso 1 1 calc R
C01Q C 0.7815(7) 0.1765(7) 0.7291(6) 0.105(3) Uani 1 1 d .
H01Q H 0.7997 0.1466 0.6825 0.126 Uiso 1 1 calc R
C01R C 0.6836(6) 0.1088(6) 0.7444(4) 0.0804(19) Uani 1 1 d .
H01R H 0.6376 0.0340 0.7090 0.096 Uiso 1 1 calc R

loop_
_atom_site_aniso_label
_atom_site_aniso_U_11
_atom_site_aniso_U_22
_atom_site_aniso_U_33
_atom_site_aniso_U_23
_atom_site_aniso_U_13
_atom_site_aniso_U_12
Zn01 0.0463(3) 0.0480(4) 0.0551(4) 0.0142(3) 0.0247(3) 0.0224(3)
O002 0.049(2) 0.054(2) 0.054(2) 0.0085(17) 0.0227(17) 0.0195(18)
O003 0.055(2) 0.051(2) 0.054(2) 0.0213(17) 0.0293(17) 0.0295(18)
N004 0.047(2) 0.033(2) 0.046(2) 0.0098(18) 0.0196(19) 0.0210(19)
N005 0.040(2) 0.043(2) 0.047(2) 0.0140(19) 0.0161(19) 0.021(2)
N006 0.040(2) 0.042(2) 0.047(2) 0.0115(19) 0.0131(19) 0.016(2)
N007 0.048(2) 0.043(2) 0.049(2) 0.0125(19) 0.025(2) 0.016(2)
C008 0.045(3) 0.037(3) 0.043(3) 0.005(2) 0.018(2) 0.016(2)
C009 0.046(3) 0.045(3) 0.058(3) 0.023(3) 0.022(3) 0.020(3)
C00A 0.052(3) 0.039(3) 0.045(3) 0.012(2) 0.016(2) 0.024(2)
C00B 0.043(3) 0.037(3) 0.048(3) 0.006(2) 0.018(2) 0.017(2)
C00C 0.037(3) 0.046(3) 0.046(3) 0.009(2) 0.016(2) 0.016(2)
C00D 0.043(3) 0.044(3) 0.042(3) 0.005(2) 0.014(2) 0.020(2)
C00E 0.039(3) 0.048(3) 0.051(3) 0.016(3) 0.013(2) 0.016(3)
C00F 0.040(3) 0.034(3) 0.057(3) 0.012(2) 0.022(2) 0.015(2)
C00G 0.039(3) 0.046(3) 0.051(3) 0.008(2) 0.018(2) 0.015(2)
C00H 0.055(3) 0.053(3) 0.054(3) 0.023(3) 0.030(3) 0.030(3)
C00I 0.058(3) 0.045(3) 0.042(3) 0.009(2) 0.020(3) 0.027(3)
C00J 0.049(3) 0.041(3) 0.052(3) 0.014(2) 0.018(2) 0.024(3)
C00K 0.049(3) 0.041(3) 0.050(3) 0.009(2) 0.020(2) 0.021(3)
C00L 0.044(3) 0.058(3) 0.052(3) 0.008(3) 0.016(3) 0.021(3)
C00M 0.048(3) 0.055(3) 0.046(3) 0.010(3) 0.018(2) 0.026(3)
C00N 0.050(3) 0.053(3) 0.051(3) 0.010(3) 0.020(3) 0.027(3)
C00O 0.060(3) 0.055(3) 0.056(3) 0.026(3) 0.031(3) 0.037(3)
C00P 0.048(3) 0.039(3) 0.049(3) 0.011(2) 0.014(2) 0.018(2)
C00Q 0.053(3) 0.048(3) 0.074(4) 0.022(3) 0.028(3) 0.021(3)
C00R 0.057(3) 0.035(3) 0.055(3) -0.002(2) 0.018(3) 0.019(3)
C00S 0.051(3) 0.063(4) 0.062(4) 0.008(3) 0.024(3) 0.032(3)
C00T 0.044(3) 0.044(3) 0.067(4) 0.014(3) 0.016(3) 0.019(3)
C00U 0.059(3) 0.052(3) 0.063(3) 0.018(3) 0.026(3) 0.031(3)
C00V 0.054(3) 0.060(4) 0.069(4) 0.026(3) 0.021(3) 0.029(3)
C00W 0.060(3) 0.056(4) 0.072(4) 0.027(3) 0.030(3) 0.031(3)
C00X 0.065(4) 0.064(4) 0.094(5) 0.047(4) 0.043(4) 0.042(3)
C00Y 0.047(3) 0.056(3) 0.053(3) -0.001(3) 0.020(3) 0.017(3)
C00Z 0.074(4) 0.046(3) 0.069(4) 0.013(3) 0.034(3) 0.031(3)
C010 0.067(4) 0.056(3) 0.059(4) 0.010(3) 0.023(3) 0.024(3)
C011 0.064(4) 0.056(4) 0.063(4) 0.013(3) 0.035(3) 0.022(3)
C012 0.064(4) 0.067(4) 0.058(4) 0.016(3) 0.032(3) 0.031(3)
C013 0.054(3) 0.050(3) 0.064(4) 0.004(3) 0.008(3) 0.019(3)
C014 0.057(4) 0.058(4) 0.072(4) 0.014(3) 0.021(3) 0.024(3)
C015 0.061(4) 0.067(4) 0.072(4) 0.015(3) 0.023(3) 0.045(3)
C016 0.091(4) 0.060(4) 0.094(5) 0.036(4) 0.055(4) 0.054(4)
C017 0.070(4) 0.072(4) 0.056(4) 0.007(3) 0.002(3) 0.041(4)
C018 0.061(4) 0.089(5) 0.060(4) 0.009(4) 0.036(3) 0.025(4)
C019 0.039(3) 0.067(4) 0.109(5) 0.016(4) 0.031(4) 0.013(3)
C01A 0.042(3) 0.062(4) 0.090(5) 0.007(3) 0.012(3) 0.012(3)
C01B 0.088(5) 0.080(4) 0.064(4) 0.016(3) 0.042(4) 0.046(4)
C01C 0.044(3) 0.067(4) 0.091(4) 0.020(3) 0.036(3) 0.021(3)
C01D 0.082(4) 0.055(4) 0.063(4) 0.007(3) 0.016(3) 0.032(3)
C01E 0.086(5) 0.058(4) 0.091(5) 0.024(4) 0.032(4) 0.037(4)
C01F 0.062(4) 0.073(4) 0.108(5) 0.043(4) 0.045(4) 0.028(4)
C01G 0.097(5) 0.063(4) 0.053(4) 0.003(3) 0.025(4) 0.029(4)
C01H 0.118(6) 0.083(5) 0.073(5) 0.032(4) 0.043(4) 0.069(5)
C01I 0.059(4) 0.063(4) 0.105(6) -0.006(4) 0.002(4) 0.017(4)
C01J 0.074(4) 0.056(4) 0.094(5) 0.027(4) 0.041(4) 0.020(3)
C01K 0.125(6) 0.084(5) 0.054(4) 0.009(4) 0.010(4) 0.061(5)
C01L 0.116(6) 0.077(5) 0.060(4) 0.013(4) 0.041(4) 0.050(5)
C01M 0.070(4) 0.091(5) 0.075(4) 0.029(4) 0.040(4) 0.020(4)
C01N 0.080(5) 0.103(6) 0.073(4) 0.017(4) 0.012(4) 0.061(5)
C01O 0.089(5) 0.109(6) 0.128(7) 0.063(6) 0.074(5) 0.041(5)
C01P 0.094(6) 0.074(5) 0.081(5) -0.012(4) -0.015(4) 0.045(5)
C01Q 0.121(7) 0.116(7) 0.119(6) 0.037(5) 0.093(6) 0.053(6)
C01R 0.090(5) 0.087(5) 0.085(5) 0.027(4) 0.056(4) 0.042(4)

loop_
_atom_type_symbol
_atom_type_description
_atom_type_scat_dispersion_real
_atom_type_scat_dispersion_imag
_atom_type_scat_source
C C 0.0033 0.0016 'International Tables Vol C Tables 4.2.6.8 and 6.1.1.4'
H H 0.0000 0.0000 'International Tables Vol C Tables 4.2.6.8 and 6.1.1.4'
N N 0.0061 0.0033 'International Tables Vol C Tables 4.2.6.8 and 6.1.1.4'
O O 0.0106 0.0060 'International Tables Vol C Tables 4.2.6.8 and 6.1.1.4'
Br Br -0.2901 2.4595 'International Tables Vol C Tables 4.2.6.8 and 6.1.1.4'
Zn Zn 0.2839 1.4301 'International Tables Vol C Tables 4.2.6.8 and 6.1.1.4'

loop_
_geom_angle_atom_site_label_1
_geom_angle_atom_site_label_2
_geom_angle_atom_site_label_3
_geom_angle
O002 Zn01 O003 110.90(14)
O002 Zn01 N004 113.45(15)
O002 Zn01 N005 97.92(15)
O003 Zn01 N004 96.43(14)
O003 Zn01 N005 115.07(14)
N005 Zn01 N004 123.61(15)
C009 O002 Zn01 124.7(3)
C00D O003 Zn01 122.8(3)
C008 N004 Zn01 119.6(3)
C008 N004 C00A 117.8(4)
C00A N004 Zn01 122.3(3)
C00H N005 Zn01 118.5(3)
C00H N005 C00N 115.6(4)
C00N N005 Zn01 125.9(3)
H00A N006 H00B 107.3
C00J N006 H00A 108.0
C00J N006 H00B 108.0
C00J N006 C00K 117.0(4)
C00K N006 H00A 108.0
C00K N006 H00B 108.0
H00C N007 H00D 107.3
C00C N007 H00C 108.1
C00C N007 H00D 108.1
C00P N007 H00C 108.1
C00P N007 H00D 108.1
C00P N007 C00C 116.7(4)
N004 C008 H008 115.9
N004 C008 C00B 128.2(4)
C00B C008 H008 115.9
O002 C009 C00E 124.4(5)
O002 C009 C014 118.9(5)
C00E C009 C014 116.6(5)
N004 C00A H00E 109.3
N004 C00A H00F 109.3
N004 C00A C00J 111.5(4)
H00E C00A H00F 108.0
C00J C00A H00E 109.3
C00J C00A H00F 109.3
C00D C00B C008 125.0(4)
C00D C00B C00L 119.2(4)
C00L C00B C008 115.8(4)
N007 C00C C00G 108.1(4)
N007 C00C C00I 108.3(4)
N007 C00C C00M 107.8(4)
C00I C00C C00G 113.7(4)
C00M C00C C00G 110.9(4)
C00M C00C C00I 107.8(4)
O003 C00D C00B 124.1(4)
O003 C00D C00U 117.9(4)
C00U C00D C00B 118.0(4)
C009 C00E C00H 124.5(4)
C01C C00E C009 120.7(5)
C01C C00E C00H 114.8(5)
C00T C00F C00K 120.2(4)
C00T C00F C00Z 117.2(5)
C00Z C00F C00K 122.4(5)
C00Y C00G C00C 120.7(5)
C011 C00G C00C 121.9(4)
C011 C00G C00Y 116.9(5)
N005 C00H C00E 129.8(5)
N005 C00H H00H 115.1
C00E C00H H00H 115.1
C010 C00I C00C 122.3(5)
C010 C00I C012 116.8(5)
C012 C00I C00C 120.7(5)
N006 C00J C00A 109.5(4)
N006 C00J H00G 109.8
N006 C00J H00I 109.8
C00A C00J H00G 109.8
C00A C00J H00I 109.8
H00G C00J H00I 108.2
N006 C00K C00F 107.5(4)
N006 C00K C00O 109.2(4)
N006 C00K C00R 108.1(4)
C00F C00K C00O 104.8(4)
C00F C00K C00R 113.1(4)
C00R C00K C00O 113.9(4)
C00B C00L H00L 119.1
C00S C00L C00B 121.8(5)
C00S C00L H00L 119.1
C00W C00M C00C 123.4(4)
C00W C00M C017 117.0(5)
C017 C00M C00C 119.7(5)
N005 C00N H00J 108.7
N005 C00N H00K 108.7
N005 C00N C00P 114.3(4)
H00J C00N H00K 107.6
C00P C00N H00J 108.7
C00P C00N H00K 108.7
C00Q C00O C00K 121.8(5)
C00Q C00O C01R 117.8(5)
C01R C00O C00K 120.0(5)
N007 C00P C00N 112.4(4)
N007 C00P H00M 109.1
N007 C00P H00N 109.1
C00N C00P H00M 109.1
C00N C00P H00N 109.1
H00M C00P H00N 107.9
C00O C00Q H00Q 119.2
C00O C00Q C01F 121.6(6)
C01F C00Q H00Q 119.2
C013 C00R C00K 119.1(5)
C013 C00R C01D 117.3(5)
C01D C00R C00K 123.0(5)
C00L C00S H00S 120.7
C00L C00S C015 118.7(5)
C015 C00S H00S 120.7
C00F C00T H00T 119.4
C00V C00T C00F 121.2(5)
C00V C00T H00T 119.4
C00D C00U H00U 119.6
C015 C00U C00D 120.8(5)
C015 C00U H00U 119.6
C00T C00V H00V 119.8
C00X C00V C00T 120.4(5)
C00X C00V H00V 119.8
C00M C00W H00W 119.4
C00M C00W C01E 121.2(5)
C01E C00W H00W 119.4
C00V C00X H00X 120.2
C00V C00X C016 119.7(5)
C016 C00X H00X 120.2
C00G C00Y H00Y 119.6
C018 C00Y C00G 120.8(5)
C018 C00Y H00Y 119.6
C00F C00Z H00Z 119.0
C016 C00Z C00F 122.1(5)
C016 C00Z H00Z 119.0
C00I C010 H010 119.5
C01G C010 C00I 121.0(6)
C01G C010 H010 119.5
C00G C011 H011 119.3
C01J C011 C00G 121.5(5)
C01J C011 H011 119.3
C00I C012 H012 118.9
C01B C012 C00I 122.2(5)
C01B C012 H012 118.9
C00R C013 H013 119.2
C00R C013 C01I 121.6(6)
C01I C013 H013 119.2
C009 C014 H014 119.4
C01A C014 C009 121.1(6)
C01A C014 H014 119.4
C00S C015 C00U 121.5(5)
C00S C015 H015 119.2
C00U C015 H015 119.2
C00X C016 C00Z 119.5(5)
C00X C016 H016 120.3
C00Z C016 H016 120.3
C00M C017 H017 118.9
C01N C017 C00M 122.3(6)
C01N C017 H017 118.9
C00Y C018 H018 119.3
C01M C018 C00Y 121.5(6)
C01M C018 H018 119.3
C01A C019 H019 120.5
C01C C019 H019 120.5
C01C C019 C01A 119.1(5)
C014 C01A C019 121.6(6)
C014 C01A H01A 119.2
C019 C01A H01A 119.2
C012 C01B H01B 120.0
C012 C01B C01L 120.0(6)
C01L C01B H01B 120.0
C00E C01C H01C 119.5
C019 C01C C00E 120.9(6)
C019 C01C H01C 119.5
C00R C01D H01D 119.5
C00R C01D C01K 121.0(6)
C01K C01D H01D 119.5
C00W C01E H01E 119.6
C01H C01E C00W 120.8(6)
C01H C01E H01E 119.6
C00Q C01F H01F 120.2
C01O C01F C00Q 119.6(6)
C01O C01F H01F 120.2
C010 C01G H01G 119.4
C01L C01G C010 121.1(6)
C01L C01G H01G 119.4
C01E C01H H01H 120.2
C01E C01H C01N 119.6(6)
C01N C01H H01H 120.2
C013 C01I H01I 120.0
C01P C01I C013 120.0(7)
C01P C01I H01I 120.0
C011 C01J H01J 119.5
C01M C01J C011 120.9(6)
C01M C01J H01J 119.5
C01D C01K H01K 119.7
C01P C01K C01D 120.5(7)
C01P C01K H01K 119.7
C01B C01L H01L 120.6
C01G C01L C01B 118.8(6)
C01G C01L H01L 120.6
C018 C01M H01M 120.8
C01J C01M C018 118.4(6)
C01J C01M H01M 120.8
C017 C01N C01H 119.2(6)
C017 C01N H01N 120.4
C01H C01N H01N 120.4
C01F C01O H01O 120.0
C01Q C01O C01F 120.1(7)
C01Q C01O H01O 120.0
C01I C01P H01P 120.2
C01K C01P C01I 119.5(7)
C01K C01P H01P 120.2
C01O C01Q H01Q 119.5
C01O C01Q C01R 121.1(7)
C01R C01Q H01Q 119.5
C00O C01R H01R 120.1
C01Q C01R C00O 119.7(6)
C01Q C01R H01R 120.1

loop_
_geom_bond_atom_site_label_1
_geom_bond_atom_site_label_2
_geom_bond_distance
Zn01 O002 1.911(3)
Zn01 O003 1.926(3)
Zn01 N004 1.993(4)
Zn01 N005 1.989(4)
O002 C009 1.309(5)
O003 C00D 1.324(5)
N004 C008 1.292(5)
N004 C00A 1.457(5)
N005 C00H 1.284(5)
N005 C00N 1.472(6)
N006 H00A 0.8900
N006 H00B 0.8900
N006 C00J 1.449(5)
N006 C00K 1.473(5)
N007 H00C 0.8900
N007 H00D 0.8900
N007 C00C 1.482(5)
N007 C00P 1.454(5)
C008 H008 0.9300
C008 C00B 1.435(6)
C009 C00E 1.411(7)
C009 C014 1.417(7)
C00A H00E 0.9700
C00A H00F 0.9700
C00A C00J 1.519(6)
C00B C00D 1.411(6)
C00B C00L 1.416(6)
C00C C00G 1.541(6)
C00C C00I 1.530(6)
C00C C00M 1.527(6)
C00D C00U 1.402(6)
C00E C00H 1.439(7)
C00E C01C 1.401(6)
C00F C00K 1.531(6)
C00F C00T 1.384(6)
C00F C00Z 1.385(6)
C00G C00Y 1.389(6)
C00G C011 1.385(7)
C00H H00H 0.9300
C00I C010 1.392(7)
C00I C012 1.393(7)
C00J H00G 0.9700
C00J H00I 0.9700
C00K C00O 1.539(7)
C00K C00R 1.532(7)
C00L H00L 0.9300
C00L C00S 1.368(6)
C00M C00W 1.364(7)
C00M C017 1.382(7)
C00N H00J 0.9700
C00N H00K 0.9700
C00N C00P 1.500(6)
C00O C00Q 1.379(7)
C00O C01R 1.394(7)
C00P H00M 0.9700
C00P H00N 0.9700
C00Q H00Q 0.9300
C00Q C01F 1.383(7)
C00R C013 1.376(7)
C00R C01D 1.385(7)
C00S H00S 0.9300
C00S C015 1.379(7)
C00T H00T 0.9300
C00T C00V 1.383(6)
C00U H00U 0.9300
C00U C015 1.386(7)
C00V H00V 0.9300
C00V C00X 1.370(7)
C00W H00W 0.9300
C00W C01E 1.389(7)
C00X H00X 0.9300
C00X C016 1.376(8)
C00Y H00Y 0.9300
C00Y C018 1.382(7)
C00Z H00Z 0.9300
C00Z C016 1.381(7)
C010 H010 0.9300
C010 C01G 1.379(7)
C011 H011 0.9300
C011 C01J 1.384(7)
C012 H012 0.9300
C012 C01B 1.372(7)
C013 H013 0.9300
C013 C01I 1.396(7)
C014 H014 0.9300
C014 C01A 1.367(7)
C015 H015 0.9300
C016 H016 0.9300
C017 H017 0.9300
C017 C01N 1.375(8)
C018 H018 0.9300
C018 C01M 1.366(8)
C019 H019 0.9300
C019 C01A 1.382(8)
C019 C01C 1.367(7)
C01A H01A 0.9300
C01B H01B 0.9300
C01B C01L 1.384(8)
C01C H01C 0.9300
C01D H01D 0.9300
C01D C01K 1.399(8)
C01E H01E 0.9300
C01E C01H 1.346(8)
C01F H01F 0.9300
C01F C01O 1.363(9)
C01G H01G 0.9300
C01G C01L 1.372(8)
C01H H01H 0.9300
C01H C01N 1.377(8)
C01I H01I 0.9300
C01I C01P 1.369(10)
C01J H01J 0.9300
C01J C01M 1.364(8)
C01K H01K 0.9300
C01K C01P 1.357(10)
C01L H01L 0.9300
C01M H01M 0.9300
C01N H01N 0.9300
C01O H01O 0.9300
C01O C01Q 1.357(9)
C01P H01P 0.9300
C01Q H01Q 0.9300
C01Q C01R 1.388(8)
C01R H01R 0.9300
